data_7063422
loop_
_publ_author_name
'Zhao, He'
'Han, Wenkun'
'Xu, Jianan'
'Bi, Yan'
'Li, He'
'Yang, Tianyu'
'Ma, Xiaoyu'
'Su, Chunhui'

_publ_section_title
;
 Constructing highly efficient multiple resonance fluorescence materials
 by inserting benzothiophene within B/N-skeletons
;
_journal_issue 36
_journal_name_full 'New Journal of Chemistry'
_journal_page_first 16119
_journal_page_last 16126
_journal_paper_doi 10.1039/D4NJ01922A
_journal_volume 48
_journal_year 2024
_chemical_formula_moiety 'C75 H78 B N3 O S2, C H2 Cl2, C Cl2'
_chemical_formula_sum 'C77 H80 B Cl4 N3 O S2'
_chemical_formula_weight 1280.17
_space_group_crystal_system triclinic
_space_group_IT_number 2
_space_group_name_Hall '-P 1'
_space_group_name_H-M_alt 'P -1'
_atom_sites_solution_hydrogens geom
_atom_sites_solution_primary dual
_audit_creation_date 2023-09-21
_audit_creation_method
;
Olex2 1.3
(compiled 2020.11.12 svn.r5f609507 for OlexSys, GUI svn.r6408)
;
_audit_update_record
;
2024-04-16 deposited with the CCDC.	2024-07-23 downloaded from the CCDC.
;
_cell_angle_alpha 105.358(2)
_cell_angle_beta 95.154(3)
_cell_angle_gamma 116.471(3)
_cell_formula_units_Z 2
_cell_length_a 13.9094(14)
_cell_length_b 15.1975(14)
_cell_length_c 19.4579(16)
_cell_measurement_reflns_used 9477
_cell_measurement_temperature 173.0
_cell_measurement_theta_max 29.770
_cell_measurement_theta_min 2.237
_cell_volume 3446.0(6)
_computing_cell_refinement 'SAINT V8.40A (Bruker, 2019)'
_computing_data_reduction 'SAINT V8.40A (Bruker, 2019)'
_computing_molecular_graphics 'Olex2 1.3 (Dolomanov et al., 2009)'
_computing_publication_material 'Olex2 1.3 (Dolomanov et al., 2009)'
_computing_structure_refinement 'SHELXL 2018/3 (Sheldrick, 2015)'
_computing_structure_solution 'SHELXT 2018/2 (Sheldrick, 2018)'
_diffrn_ambient_temperature 173.0
_diffrn_measured_fraction_theta_full 0.998
_diffrn_measured_fraction_theta_max 0.995
_diffrn_measurement_device_type 'CCD area detector'
_diffrn_measurement_method 'phi and omega scans'
_diffrn_radiation_monochromator graphite
_diffrn_radiation_type MoK\a
_diffrn_radiation_wavelength 0.71073
_diffrn_reflns_av_R_equivalents 0.0805
_diffrn_reflns_av_unetI/netI 0.0504
_diffrn_reflns_Laue_measured_fraction_full 0.998
_diffrn_reflns_Laue_measured_fraction_max 0.995
_diffrn_reflns_limit_h_max 19
_diffrn_reflns_limit_h_min -19
_diffrn_reflns_limit_k_max 21
_diffrn_reflns_limit_k_min -21
_diffrn_reflns_limit_l_max 27
_diffrn_reflns_limit_l_min -27
_diffrn_reflns_number 182295
_diffrn_reflns_point_group_measured_fraction_full 0.998
_diffrn_reflns_point_group_measured_fraction_max 0.995
_diffrn_reflns_theta_full 25.242
_diffrn_reflns_theta_max 30.150
_diffrn_reflns_theta_min 1.922
_diffrn_source_current 1.4
_diffrn_source_power 0.07
_diffrn_source_voltage 50.0
_exptl_absorpt_coefficient_mu 0.279
_exptl_absorpt_correction_type none
_exptl_crystal_colour 'clear light colourless'
_exptl_crystal_colour_lustre clear
_exptl_crystal_colour_modifier light
_exptl_crystal_colour_primary colourless
_exptl_crystal_density_diffrn 1.234
_exptl_crystal_description block
_exptl_crystal_F_000 1352
_exptl_crystal_size_max 0.2
_exptl_crystal_size_mid 0.18
_exptl_crystal_size_min 0.15
_refine_diff_density_max 1.645
_refine_diff_density_min -1.439
_refine_diff_density_rms 0.084
_refine_ls_extinction_method none
_refine_ls_goodness_of_fit_ref 1.037
_refine_ls_hydrogen_treatment constr
_refine_ls_matrix_type full
_refine_ls_number_parameters 820
_refine_ls_number_reflns 20287
_refine_ls_number_restraints 87
_refine_ls_restrained_S_all 1.089
_refine_ls_R_factor_all 0.1239
_refine_ls_R_factor_gt 0.0825
_refine_ls_shift/su_max 0.001
_refine_ls_shift/su_mean 0.000
_refine_ls_structure_factor_coef Fsqd
_refine_ls_weighting_details 'w=1/[\s^2^(Fo^2^)+(0.1269P)^2^+3.7523P] where P=(Fo^2^+2Fc^2^)/3'
_refine_ls_weighting_scheme calc
_refine_ls_wR_factor_gt 0.2218
_refine_ls_wR_factor_ref 0.2568
_reflns_Friedel_coverage 0.000
_reflns_number_gt 13394
_reflns_number_total 20287
_reflns_threshold_expression 'I > 2\s(I)'
_cod_data_source_file d4nj01922a2.cif
_cod_data_source_block SBN-2
_cod_depositor_comments 'Adding full bibliography for 7063422--7063423.cif.'
_cod_database_code 7063422
_shelx_shelxl_version_number 2018/3
_shelx_space_group_comment
;
The symmetry employed for this shelxl refinement is uniquely defined
by the following loop, which should always be used as a source of
symmetry information in preference to the above space-group names.
They are only intended as comments.
;
_shelx_estimated_absorpt_t_max 0.959
_shelx_estimated_absorpt_t_min 0.946
_olex2_refinement_description
;
1. Fixed Uiso
 At 1.2 times of:
  All C(H) groups, All C(H,H) groups
 At 1.5 times of:
  All C(H,H,H) groups
2. Restrained distances
 Cl1-C75
 1.78 with sigma of 0.02
 Cl2-C75
 1.77 with sigma of 0.02
 Cl1-C75 = Cl2-C75
 1.771 with sigma of 0.01
 Cl3-Cl4
 2.916 with sigma of 0.03
 Cl1-Cl2
 2.916 with sigma of 0.03
 Cl3-C19
 1.78 with sigma of 0.02
 Cl4-C19
 1.77 with sigma of 0.02
 Cl3-C19 = Cl4-C19
 1.771 with sigma of 0.01
 Cl1-Cl2
 2.92 with sigma of 0.04
 Cl3-Cl4
 2.92 with sigma of 0.04
 Cl4-C19 \\sim Cl5-C19
 with sigma of 0.02
3. Uiso/Uaniso restraints and constraints
Cl1 \\sim Cl2 \\sim C75: within 2A with sigma of 0.04 and sigma for terminal
atoms of 0.08 within 2A
Cl3 \\sim Cl4 \\sim C19: within 2A with sigma of 0.04 and sigma for terminal
atoms of 0.08 within 2A
Uanis(C19) \\sim Ueq, Uanis(Cl4) \\sim Ueq, Uanis(Cl3) \\sim Ueq: with sigma of
0.01 and sigma for terminal atoms of 0.02
Uanis(Cl2) \\sim Ueq, Uanis(C75) \\sim Ueq, Uanis(Cl1) \\sim Ueq: with sigma of
0.01 and sigma for terminal atoms of 0.02
4. Rigid body (RIGU) restrains
 Cl1, Cl2, C75
 with sigma for 1-2 distances of 0.004 and sigma for 1-3 distances of 0.004
 Cl3, Cl4, C19
 with sigma for 1-2 distances of 0.004 and sigma for 1-3 distances of 0.004
 Cl2, Cl1, C75, H75A, H75B
 with sigma for 1-2 distances of 0.004 and sigma for 1-3 distances of 0.004
5. Others
 Sof(Cl5)=1-FVAR(1)
 Sof(Cl4)=FVAR(1)
6.a Secondary CH2 refined with riding coordinates:
 C75(H75A,H75B)
6.b Aromatic/amide H refined with riding coordinates:
 C8(H8), C12(H12), C20(H20), C30(H30), C32(H32), C36(H36), C50(H50), C54(H54),
 C56(H56), C58(H58), C60(H60), C64(H64), C66(H66), C68(H68), C70(H70), C74(H74),
  C39(H39), C5(H5), C41(H41), C21(H21), C47(H47), C49(H49), C51(H51), C27(H27),
 C7(H7), C57(H57), C15(H15)
6.c Idealised Me refined as rotating group:
 C25(H25A,H25B,H25C), C55(H55A,H55B,H55C), C59(H59A,H59B,H59C), C61(H61A,H61B,
 H61C), C31(H31A,H31B,H31C), C63(H63A,H63B,H63C), C2(H2A,H2B,H2C), C65(H65A,
 H65B,H65C), C33(H33A,H33B,H33C), C67(H67A,H67B,H67C), C17(H17A,H17B,H17C),
 C69(H69A,H69B,H69C), C35(H35A,H35B,H35C), C71(H71A,H71B,H71C), C9(H9A,H9B,H9C),
  C73(H73A,H73B,H73C), C37(H37A,H37B,H37C)
;
_olex2_submission_special_instructions 'No special instructions were received'

loop_
_space_group_symop_operation_xyz
'x, y, z'
'-x, -y, -z'

loop_
_atom_site_label
_atom_site_type_symbol
_atom_site_fract_x
_atom_site_fract_y
_atom_site_fract_z
_atom_site_U_iso_or_equiv
_atom_site_adp_type
_atom_site_occupancy
_atom_site_site_symmetry_order
_atom_site_calc_flag
_atom_site_refinement_flags_posn
_atom_site_refinement_flags_adp
_atom_site_refinement_flags_occupancy
_atom_site_disorder_assembly
_atom_site_disorder_group
S2 S 0.53935(6) 0.03515(5) 0.87677(3) 0.03179(15) Uani 1 1 d . . . . .
S1 S 0.35180(6) -0.10646(5) 0.70760(3) 0.03302(15) Uani 1 1 d . . . . .
O1 O 0.83494(17) 0.87958(14) 0.92795(11) 0.0391(5) Uani 1 1 d . . . . .
N3 N 0.42612(17) 0.11703(15) 0.62273(11) 0.0263(4) Uani 1 1 d . . . . .
N2 N 0.65606(17) 0.32164(15) 0.87251(10) 0.0258(4) Uani 1 1 d . . . . .
N1 N 0.64236(19) 0.49608(16) 0.69969(11) 0.0300(4) Uani 1 1 d . . . . .
C1 C 0.38624(19) 0.02233(18) 0.63567(13) 0.0255(4) Uani 1 1 d . . . . .
C4 C 0.53805(19) 0.21698(18) 0.74834(12) 0.0242(4) Uani 1 1 d . . . . .
C6 C 0.49849(19) 0.21459(18) 0.67774(12) 0.0249(4) Uani 1 1 d . . . . .
C8 C 0.6273(2) 0.61515(19) 0.80592(13) 0.0284(5) Uani 1 1 d . . . . .
H8 H 0.551928 0.564397 0.797599 0.034 Uiso 1 1 calc R U . . .
C10 C 0.6297(2) 0.23258(18) 0.89188(12) 0.0249(4) Uani 1 1 d . . . . .
C12 C 0.5297(2) 0.30657(19) 0.66186(13) 0.0265(5) Uani 1 1 d . . . . .
H12 H 0.498892 0.304184 0.615365 0.032 Uiso 1 1 calc R U . . .
C14 C 0.5566(2) 0.13333(19) 0.84164(13) 0.0275(5) Uani 1 1 d . . . . .
C16 C 0.6146(2) 0.31594(18) 0.80170(12) 0.0246(4) Uani 1 1 d . . . . .
C18 C 0.3974(2) 0.11635(18) 0.54959(12) 0.0258(4) Uani 1 1 d . . . . .
C20 C 0.4662(2) 0.1124(2) 0.50233(13) 0.0294(5) Uani 1 1 d . . . . .
H20 H 0.533662 0.114557 0.519233 0.035 Uiso 1 1 calc R U . . .
C22 C 0.6069(2) 0.40221(18) 0.71529(13) 0.0264(5) Uani 1 1 d . . . . .
C24 C 0.6709(2) 0.22971(19) 0.96253(13) 0.0262(4) Uani 1 1 d . . . . .
C26 C 0.3109(2) -0.08172(18) 0.58139(13) 0.0269(5) Uani 1 1 d . . . . .
C28 C 0.6904(2) 0.59324(19) 0.75979(13) 0.0274(5) Uani 1 1 d . . . . .
C30 C 0.7414(2) 0.30968(19) 1.02972(13) 0.0282(5) Uani 1 1 d . . . . .
H30 H 0.771150 0.380837 1.033206 0.034 Uiso 1 1 calc R U . . .
C32 C 0.6505(2) 0.40764(19) 0.78478(13) 0.0277(5) Uani 1 1 d . . . . .
H32 H 0.704030 0.473047 0.820188 0.033 Uiso 1 1 calc R U . . .
C34 C 0.1978(2) -0.2233(2) 0.46503(14) 0.0316(5) Uani 1 1 d . . . . .
C36 C 0.4353(2) 0.1054(2) 0.43048(14) 0.0319(5) Uani 1 1 d . . . . .
H36 H 0.482038 0.101874 0.398353 0.038 Uiso 1 1 calc R U . . .
C38 C 0.6716(2) 0.70988(19) 0.86431(13) 0.0276(5) Uani 1 1 d . . . . .
C40 C 0.6528(2) 0.50235(19) 0.62860(13) 0.0278(5) Uani 1 1 d . . . . .
C42 C 0.7897(2) 0.8918(2) 0.98807(14) 0.0317(5) Uani 1 1 d . . . . .
C44 C 0.3370(2) 0.1034(2) 0.40399(13) 0.0306(5) Uani 1 1 d . . . . .
C46 C 0.7337(2) 0.42487(18) 0.92393(12) 0.0251(4) Uani 1 1 d . . . . .
C48 C 0.8850(2) 0.62869(19) 1.02036(13) 0.0295(5) Uani 1 1 d . . . . .
C50 C 0.6483(2) 0.5836(2) 0.61166(14) 0.0343(6) Uani 1 1 d . . . . .
H50 H 0.634056 0.630755 0.646332 0.041 Uiso 1 1 calc R U . . .
C52 C 0.7823(2) 0.78220(19) 0.87352(14) 0.0300(5) Uani 1 1 d . . . . .
C54 C 0.3009(2) 0.1163(2) 0.52521(13) 0.0295(5) Uani 1 1 d . . . . .
H54 H 0.255178 0.121244 0.557848 0.035 Uiso 1 1 calc R U . . .
C56 C 0.8011(2) 0.6671(2) 0.77138(14) 0.0315(5) Uani 1 1 d . . . . .
H56 H 0.845005 0.652438 0.740423 0.038 Uiso 1 1 calc R U . . .
C58 C 0.2705(2) 0.1092(2) 0.45291(14) 0.0330(5) Uani 1 1 d . . . . .
H58 H 0.203479 0.108157 0.436557 0.040 Uiso 1 1 calc R U . . .
C60 C 0.7712(2) 0.5856(2) 1.01474(14) 0.0324(5) Uani 1 1 d . . . . .
H60 H 0.744384 0.626127 1.044183 0.039 Uiso 1 1 calc R U . . .
C62 C 0.6808(2) 0.8246(2) 0.98562(14) 0.0317(5) Uani 1 1 d . . . . .
C64 C 0.6643(3) 0.5977(2) 0.54509(15) 0.0361(6) Uani 1 1 d . . . . .
H64 H 0.661259 0.654630 0.535356 0.043 Uiso 1 1 calc R U . . .
C66 C 0.6962(2) 0.4852(2) 0.96731(13) 0.0301(5) Uani 1 1 d . . . . .
H66 H 0.619247 0.457986 0.964603 0.036 Uiso 1 1 calc R U . . .
C68 C 0.8466(2) 0.7617(2) 0.82804(15) 0.0348(6) Uani 1 1 d . . . . .
H68 H 0.921749 0.812675 0.835855 0.042 Uiso 1 1 calc R U . . .
C70 C 0.8460(2) 0.4657(2) 0.92762(14) 0.0302(5) Uani 1 1 d . . . . .
H70 H 0.872167 0.425295 0.897384 0.036 Uiso 1 1 calc R U . . .
C72 C 0.6033(2) 0.7389(2) 0.91363(15) 0.0321(5) Uani 1 1 d . . . . .
C74 C 0.6706(2) 0.4326(2) 0.57579(15) 0.0346(6) Uani 1 1 d . . . . .
H74 H 0.672811 0.375250 0.585337 0.042 Uiso 1 1 calc R U . . .
C76 C 0.6279(2) 0.1250(2) 0.95988(13) 0.0293(5) Uani 1 1 d . . . . .
C77 C 0.6845(2) 0.5302(2) 0.49234(14) 0.0323(5) Uani 1 1 d . . . . .
C39 C 0.1709(2) -0.2955(2) 0.50184(16) 0.0373(6) Uani 1 1 d . . . . .
H39 H 0.122428 -0.367632 0.475069 0.045 Uiso 1 1 calc R U . . .
C5 C 0.7247(2) 0.1797(2) 1.08424(14) 0.0347(6) Uani 1 1 d . . . . .
H5 H 0.743928 0.163090 1.125295 0.042 Uiso 1 1 calc R U . . .
C41 C 0.2656(2) -0.1172(2) 0.50548(14) 0.0293(5) Uani 1 1 d . . . . .
H41 H 0.281599 -0.067579 0.481072 0.035 Uiso 1 1 calc R U . . .
C21 C 0.9202(2) 0.5660(2) 0.97568(14) 0.0324(5) Uani 1 1 d . . . . .
H21 H 0.997018 0.592713 0.978276 0.039 Uiso 1 1 calc R U . . .
C43 C 0.4167(2) 0.02001(19) 0.70448(13) 0.0281(5) Uani 1 1 d . . . . .
C11 C 0.2849(2) -0.1581(2) 0.61550(14) 0.0308(5) Uani 1 1 d . . . . .
C45 C 0.7676(2) 0.2859(2) 1.09052(13) 0.0300(5) Uani 1 1 d . . . . .
C23 C 0.9697(2) 0.7404(2) 1.07045(15) 0.0355(6) Uani 1 1 d . . . . .
C47 C 0.6853(3) 0.4472(2) 0.50903(15) 0.0378(6) Uani 1 1 d . . . . .
H47 H 0.696166 0.398291 0.473414 0.045 Uiso 1 1 calc R U . . .
C3 C 0.8413(2) 0.3709(2) 1.16419(14) 0.0341(5) Uani 1 1 d . . . . .
C49 C 0.6557(2) 0.0999(2) 1.02026(14) 0.0346(6) Uani 1 1 d . . . . .
H49 H 0.627435 0.028969 1.017052 0.042 Uiso 1 1 calc R U . . .
C25 C 0.5437(3) 0.7842(3) 0.87517(17) 0.0466(7) Uani 1 1 d . . . . .
H25A H 0.499317 0.803160 0.906161 0.070 Uiso 1 1 calc R U . . .
H25B H 0.495246 0.731651 0.827799 0.070 Uiso 1 1 calc R U . . .
H25C H 0.598703 0.846579 0.867204 0.070 Uiso 1 1 calc R U . . .
C51 C 0.8616(3) 0.9765(2) 1.05053(15) 0.0389(6) Uani 1 1 d . . . . .
H51 H 0.935896 1.020622 1.050223 0.047 Uiso 1 1 calc R U . . .
C13 C 0.1567(2) -0.2562(2) 0.38138(15) 0.0359(6) Uani 1 1 d . . . . .
C53 C 0.3076(3) 0.0971(2) 0.32449(14) 0.0378(6) Uani 1 1 d . . . . .
C27 C 0.2134(2) -0.2640(2) 0.57648(15) 0.0368(6) Uani 1 1 d . . . . .
H27 H 0.194119 -0.313811 0.600857 0.044 Uiso 1 1 calc R U . . .
C55 C 0.2556(3) -0.2148(3) 0.34744(15) 0.0419(7) Uani 1 1 d . . . . .
H55A H 0.229125 -0.233454 0.294521 0.063 Uiso 1 1 calc R U . . .
H55B H 0.302088 -0.245763 0.355898 0.063 Uiso 1 1 calc R U . . .
H55C H 0.299033 -0.138487 0.370156 0.063 Uiso 1 1 calc R U . . .
C7 C 0.8232(3) 0.9952(2) 1.11305(16) 0.0431(7) Uani 1 1 d . . . . .
H7 H 0.870807 1.053089 1.155997 0.052 Uiso 1 1 calc R U . . .
C57 C 0.6451(3) 0.8453(3) 1.04982(16) 0.0412(6) Uani 1 1 d . . . . .
H57 H 0.571126 0.800724 1.050410 0.049 Uiso 1 1 calc R U . . .
C29 C 0.7102(3) 0.5478(2) 0.42059(16) 0.0405(6) Uani 1 1 d . . . . .
C59 C 0.0807(3) -0.2114(3) 0.36553(17) 0.0459(7) Uani 1 1 d . . . . .
H59A H 0.123644 -0.134828 0.383563 0.069 Uiso 1 1 calc R U . . .
H59B H 0.020472 -0.233958 0.390448 0.069 Uiso 1 1 calc R U . . .
H59C H 0.049791 -0.236861 0.312489 0.069 Uiso 1 1 calc R U . . .
C15 C 0.7148(3) 0.9291(3) 1.11273(16) 0.0460(7) Uani 1 1 d . . . . .
H15 H 0.688384 0.941281 1.155702 0.055 Uiso 1 1 calc R U . . .
C61 C 0.4032(3) 0.1907(3) 0.31326(18) 0.0492(8) Uani 1 1 d . . . . .
H61A H 0.467556 0.179925 0.312661 0.074 Uiso 1 1 calc R U . . .
H61B H 0.422854 0.255008 0.353499 0.074 Uiso 1 1 calc R U . . .
H61C H 0.380036 0.196840 0.266456 0.074 Uiso 1 1 calc R U . . .
C31 C 0.0937(3) -0.3756(2) 0.34449(18) 0.0516(8) Uani 1 1 d . . . . .
H31A H 0.075299 -0.393469 0.291064 0.077 Uiso 1 1 calc R U . . .
H31B H 0.025432 -0.404911 0.361184 0.077 Uiso 1 1 calc R U . . .
H31C H 0.140077 -0.404609 0.357640 0.077 Uiso 1 1 calc R U . . .
C63 C 0.9472(3) 0.3643(3) 1.18234(18) 0.0500(8) Uani 1 1 d . . . . .
H63A H 0.992846 0.416399 1.230486 0.075 Uiso 1 1 calc R U . . .
H63B H 0.988763 0.377978 1.144811 0.075 Uiso 1 1 calc R U . . .
H63C H 0.927413 0.294181 1.183278 0.075 Uiso 1 1 calc R U . . .
C2 C 1.0197(3) 0.8070(2) 1.02254(19) 0.0515(8) Uani 1 1 d . . . . .
H2A H 0.960776 0.808032 0.991758 0.077 Uiso 1 1 calc R U . . .
H2B H 1.056470 0.776773 0.991194 0.077 Uiso 1 1 calc R U . . .
H2C H 1.073844 0.878539 1.054153 0.077 Uiso 1 1 calc R U . . .
B1 B 0.5015(2) 0.1182(2) 0.76593(14) 0.0260(5) Uani 1 1 d . . . . .
C65 C 0.5169(3) 0.6427(3) 0.9277(2) 0.0528(9) Uani 1 1 d . . . . .
H65A H 0.554544 0.614374 0.952693 0.079 Uiso 1 1 calc R U . . .
H65B H 0.467722 0.589217 0.880843 0.079 Uiso 1 1 calc R U . . .
H65C H 0.473330 0.663081 0.958698 0.079 Uiso 1 1 calc R U . . .
C33 C 0.2934(3) -0.0046(3) 0.27147(16) 0.0512(8) Uani 1 1 d . . . . .
H33A H 0.276407 -0.006951 0.220819 0.077 Uiso 1 1 calc R U . . .
H33B H 0.232710 -0.064390 0.278526 0.077 Uiso 1 1 calc R U . . .
H33C H 0.362057 -0.007638 0.281085 0.077 Uiso 1 1 calc R U . . .
C67 C 0.2009(3) 0.1024(3) 0.30694(18) 0.0569(9) Uani 1 1 d . . . . .
H67A H 0.209399 0.167781 0.340209 0.085 Uiso 1 1 calc R U . . .
H67B H 0.138918 0.042873 0.313339 0.085 Uiso 1 1 calc R U . . .
H67C H 0.186112 0.099952 0.256068 0.085 Uiso 1 1 calc R U . . .
C17 C 0.9164(3) 0.7911(3) 1.1206(2) 0.0576(9) Uani 1 1 d . . . . .
H17A H 0.972943 0.861588 1.152517 0.086 Uiso 1 1 calc R U . . .
H17B H 0.882741 0.748766 1.150877 0.086 Uiso 1 1 calc R U . . .
H17C H 0.859190 0.795450 1.090680 0.086 Uiso 1 1 calc R U . . .
C69 C 0.7805(3) 0.3530(3) 1.22448(18) 0.0599(10) Uani 1 1 d . . . . .
H69A H 0.766970 0.286243 1.229579 0.090 Uiso 1 1 calc R U . . .
H69B H 0.709721 0.351212 1.211798 0.090 Uiso 1 1 calc R U . . .
H69C H 0.825646 0.409947 1.270962 0.090 Uiso 1 1 calc R U . . .
C35 C 1.0636(3) 0.7395(3) 1.1174(2) 0.0568(9) Uani 1 1 d . . . . .
H35A H 1.101201 0.711509 1.085382 0.085 Uiso 1 1 calc R U . . .
H35B H 1.032985 0.695495 1.147209 0.085 Uiso 1 1 calc R U . . .
H35C H 1.116614 0.811020 1.149748 0.085 Uiso 1 1 calc R U . . .
C71 C 0.8729(4) 0.4801(3) 1.16221(19) 0.0605(10) Uani 1 1 d . . . . .
H71A H 0.917935 0.532327 1.210458 0.091 Uiso 1 1 calc R U . . .
H71B H 0.805644 0.484411 1.149841 0.091 Uiso 1 1 calc R U . . .
H71C H 0.915383 0.493464 1.125077 0.091 Uiso 1 1 calc R U . . .
C9 C 0.6334(3) 0.4493(4) 0.35384(19) 0.0627(10) Uani 1 1 d . . . . .
H9A H 0.651833 0.462190 0.308748 0.094 Uiso 1 1 calc R U . . .
H9B H 0.556324 0.432419 0.352391 0.094 Uiso 1 1 calc R U . . .
H9C H 0.642954 0.390639 0.357824 0.094 Uiso 1 1 calc R U . . .
C73 C 0.8287(3) 0.5700(3) 0.4203(2) 0.0636(10) Uani 1 1 d . . . . .
H73A H 0.836820 0.511034 0.425413 0.095 Uiso 1 1 calc R U . . .
H73B H 0.880424 0.633790 0.461316 0.095 Uiso 1 1 calc R U . . .
H73C H 0.844828 0.579297 0.373901 0.095 Uiso 1 1 calc R U . . .
C37 C 0.6968(6) 0.6378(5) 0.4106(3) 0.107(2) Uani 1 1 d . . . . .
H37A H 0.714616 0.646630 0.364392 0.161 Uiso 1 1 calc R U . . .
H37B H 0.746999 0.702185 0.451621 0.161 Uiso 1 1 calc R U . . .
H37C H 0.620277 0.622540 0.409169 0.161 Uiso 1 1 calc R U . . .
Cl1 Cl 1.0214(2) 0.9027(3) 0.56842(18) 0.2338(18) Uani 1 1 d D U . . .
Cl2 Cl 1.0094(3) 0.7862(4) 0.6700(3) 0.277(2) Uani 1 1 d D U . . .
C75 C 1.0748(5) 0.9119(5) 0.6659(3) 0.133(3) Uani 1 1 d D U . . .
H75A H 1.156011 0.940431 0.676778 0.160 Uiso 1 1 calc R U . . .
H75B H 1.057660 0.958668 0.702294 0.160 Uiso 1 1 calc R U . . .
Cl3 Cl 0.8178(3) 0.8233(2) 1.29783(12) 0.2074(16) Uani 1 1 d D U . . .
Cl4 Cl 0.6368(4) 0.6515(4) 1.1800(3) 0.161(2) Uani 0.619(7) 1 d D U P A 1
C19 C 0.7103(5) 0.7756(6) 1.2300(4) 0.154(3) Uani 1 1 d D U . . .
Cl5 Cl 0.6989(4) 0.6197(2) 1.2036(2) 0.086(2) Uani 0.381(7) 1 d D . P A 2

loop_
_atom_site_aniso_label
_atom_site_aniso_U_11
_atom_site_aniso_U_22
_atom_site_aniso_U_33
_atom_site_aniso_U_23
_atom_site_aniso_U_13
_atom_site_aniso_U_12
S2 0.0420(4) 0.0237(3) 0.0249(3) 0.0085(2) 0.0043(2) 0.0128(3)
S1 0.0401(4) 0.0236(3) 0.0286(3) 0.0080(2) 0.0057(2) 0.0110(3)
O1 0.0393(11) 0.0262(9) 0.0352(10) 0.0012(7) 0.0168(8) 0.0062(8)
N3 0.0305(10) 0.0229(9) 0.0220(9) 0.0055(7) 0.0035(7) 0.0119(8)
N2 0.0301(10) 0.0208(9) 0.0215(9) 0.0060(7) 0.0022(7) 0.0098(8)
N1 0.0420(12) 0.0223(9) 0.0228(9) 0.0063(8) 0.0066(8) 0.0143(9)
C1 0.0260(11) 0.0229(11) 0.0262(11) 0.0061(9) 0.0061(9) 0.0122(9)
C4 0.0260(11) 0.0236(10) 0.0217(10) 0.0055(8) 0.0049(8) 0.0126(9)
C6 0.0264(11) 0.0252(11) 0.0214(10) 0.0051(8) 0.0046(8) 0.0129(9)
C8 0.0287(12) 0.0254(11) 0.0293(11) 0.0096(9) 0.0060(9) 0.0117(10)
C10 0.0286(11) 0.0243(11) 0.0229(10) 0.0082(8) 0.0067(8) 0.0137(9)
C12 0.0305(12) 0.0262(11) 0.0227(10) 0.0075(9) 0.0039(9) 0.0148(10)
C14 0.0322(12) 0.0251(11) 0.0239(11) 0.0078(9) 0.0075(9) 0.0132(10)
C16 0.0277(11) 0.0242(11) 0.0219(10) 0.0073(8) 0.0055(8) 0.0130(9)
C18 0.0285(11) 0.0226(10) 0.0224(10) 0.0051(8) 0.0022(8) 0.0114(9)
C20 0.0266(11) 0.0312(12) 0.0263(11) 0.0049(9) 0.0031(9) 0.0141(10)
C22 0.0326(12) 0.0244(11) 0.0237(11) 0.0084(9) 0.0074(9) 0.0152(10)
C24 0.0265(11) 0.0270(11) 0.0241(11) 0.0087(9) 0.0061(8) 0.0123(9)
C26 0.0269(11) 0.0239(11) 0.0261(11) 0.0039(9) 0.0045(9) 0.0121(9)
C28 0.0322(12) 0.0242(11) 0.0258(11) 0.0080(9) 0.0060(9) 0.0142(10)
C30 0.0292(12) 0.0264(11) 0.0253(11) 0.0079(9) 0.0042(9) 0.0114(10)
C32 0.0320(12) 0.0233(11) 0.0242(11) 0.0066(9) 0.0038(9) 0.0118(9)
C34 0.0252(11) 0.0292(12) 0.0324(12) 0.0024(10) 0.0021(9) 0.0120(10)
C36 0.0333(13) 0.0356(13) 0.0252(11) 0.0068(10) 0.0076(9) 0.0174(11)
C38 0.0291(12) 0.0264(11) 0.0283(11) 0.0098(9) 0.0084(9) 0.0138(10)
C40 0.0325(12) 0.0281(11) 0.0246(11) 0.0107(9) 0.0079(9) 0.0151(10)
C42 0.0367(13) 0.0275(12) 0.0300(12) 0.0064(10) 0.0114(10) 0.0161(11)
C44 0.0356(13) 0.0305(12) 0.0251(11) 0.0070(9) 0.0040(9) 0.0175(11)
C46 0.0275(11) 0.0229(10) 0.0224(10) 0.0080(8) 0.0033(8) 0.0106(9)
C48 0.0318(12) 0.0277(12) 0.0254(11) 0.0073(9) 0.0033(9) 0.0133(10)
C50 0.0478(15) 0.0341(13) 0.0316(13) 0.0145(10) 0.0162(11) 0.0257(12)
C52 0.0302(12) 0.0242(11) 0.0287(12) 0.0045(9) 0.0072(9) 0.0101(10)
C54 0.0309(12) 0.0327(12) 0.0266(11) 0.0073(9) 0.0074(9) 0.0184(10)
C56 0.0324(13) 0.0328(13) 0.0286(12) 0.0078(10) 0.0112(10) 0.0161(11)
C58 0.0334(13) 0.0384(14) 0.0290(12) 0.0072(10) 0.0025(10) 0.0223(11)
C60 0.0355(13) 0.0289(12) 0.0294(12) 0.0040(10) 0.0079(10) 0.0162(11)
C62 0.0354(13) 0.0324(13) 0.0319(12) 0.0108(10) 0.0112(10) 0.0200(11)
C64 0.0508(16) 0.0359(14) 0.0363(14) 0.0196(11) 0.0169(12) 0.0282(13)
C66 0.0282(12) 0.0310(12) 0.0281(11) 0.0076(9) 0.0064(9) 0.0133(10)
C68 0.0289(12) 0.0300(13) 0.0344(13) 0.0054(10) 0.0103(10) 0.0079(10)
C70 0.0293(12) 0.0289(12) 0.0320(12) 0.0067(10) 0.0077(9) 0.0157(10)
C72 0.0291(12) 0.0315(12) 0.0349(13) 0.0091(10) 0.0116(10) 0.0146(10)
C74 0.0482(16) 0.0340(13) 0.0338(13) 0.0161(11) 0.0145(11) 0.0267(12)
C76 0.0346(13) 0.0292(12) 0.0242(11) 0.0096(9) 0.0069(9) 0.0153(10)
C77 0.0384(14) 0.0368(13) 0.0292(12) 0.0149(10) 0.0127(10) 0.0217(12)
C39 0.0355(14) 0.0252(12) 0.0392(14) 0.0033(10) 0.0047(11) 0.0100(11)
C5 0.0413(14) 0.0341(13) 0.0292(12) 0.0139(10) 0.0052(10) 0.0178(12)
C41 0.0270(11) 0.0273(12) 0.0286(12) 0.0041(9) 0.0027(9) 0.0130(10)
C21 0.0271(12) 0.0293(12) 0.0353(13) 0.0074(10) 0.0055(10) 0.0117(10)
C43 0.0316(12) 0.0245(11) 0.0269(11) 0.0082(9) 0.0077(9) 0.0130(10)
C11 0.0316(12) 0.0268(12) 0.0289(12) 0.0046(9) 0.0057(9) 0.0132(10)
C45 0.0303(12) 0.0321(12) 0.0264(11) 0.0091(9) 0.0046(9) 0.0152(10)
C23 0.0372(14) 0.0247(12) 0.0324(13) 0.0034(10) 0.0025(10) 0.0098(11)
C47 0.0535(17) 0.0415(15) 0.0329(13) 0.0153(11) 0.0203(12) 0.0318(14)
C3 0.0362(13) 0.0329(13) 0.0268(12) 0.0066(10) -0.0001(10) 0.0151(11)
C49 0.0451(15) 0.0289(12) 0.0285(12) 0.0114(10) 0.0056(11) 0.0166(11)
C25 0.0449(17) 0.061(2) 0.0393(15) 0.0090(14) 0.0079(13) 0.0356(16)
C51 0.0411(15) 0.0324(14) 0.0354(14) 0.0047(11) 0.0092(11) 0.0153(12)
C13 0.0302(13) 0.0329(13) 0.0326(13) 0.0002(10) -0.0020(10) 0.0133(11)
C53 0.0472(16) 0.0433(15) 0.0234(12) 0.0093(11) 0.0036(11) 0.0245(13)
C27 0.0405(15) 0.0248(12) 0.0375(14) 0.0072(10) 0.0074(11) 0.0120(11)
C55 0.0412(15) 0.0464(16) 0.0307(13) 0.0017(12) 0.0034(11) 0.0226(13)
C7 0.0498(17) 0.0431(16) 0.0315(14) 0.0026(12) 0.0072(12) 0.0249(14)
C57 0.0412(15) 0.0504(17) 0.0382(15) 0.0151(13) 0.0177(12) 0.0259(14)
C29 0.0537(18) 0.0449(16) 0.0362(14) 0.0213(12) 0.0216(13) 0.0289(14)
C59 0.0368(15) 0.0547(19) 0.0425(16) 0.0116(14) 0.0015(12) 0.0235(14)
C15 0.0493(17) 0.0588(19) 0.0315(14) 0.0076(13) 0.0151(12) 0.0310(16)
C61 0.069(2) 0.0504(18) 0.0400(16) 0.0224(14) 0.0187(15) 0.0344(17)
C31 0.0489(18) 0.0375(16) 0.0425(17) -0.0039(13) -0.0095(14) 0.0133(14)
C63 0.0415(17) 0.058(2) 0.0402(16) 0.0079(14) -0.0033(13) 0.0237(15)
C2 0.055(2) 0.0320(15) 0.0501(18) 0.0115(13) 0.0071(15) 0.0093(14)
B1 0.0284(13) 0.0246(12) 0.0239(12) 0.0070(10) 0.0070(10) 0.0127(10)
C65 0.0497(18) 0.0379(16) 0.059(2) 0.0104(14) 0.0323(16) 0.0113(14)
C33 0.073(2) 0.0480(18) 0.0258(13) 0.0043(12) 0.0036(14) 0.0301(17)
C67 0.062(2) 0.082(3) 0.0351(16) 0.0211(16) 0.0010(14) 0.043(2)
C17 0.063(2) 0.0350(16) 0.053(2) -0.0044(14) 0.0131(16) 0.0170(16)
C69 0.056(2) 0.067(2) 0.0348(16) 0.0005(15) 0.0125(14) 0.0205(18)
C35 0.055(2) 0.0378(16) 0.0499(19) 0.0005(14) -0.0182(15) 0.0138(15)
C71 0.079(3) 0.0355(16) 0.0425(17) 0.0008(13) -0.0245(17) 0.0222(17)
C9 0.061(2) 0.082(3) 0.0376(17) 0.0206(18) 0.0157(16) 0.028(2)
C73 0.057(2) 0.067(2) 0.058(2) 0.0241(19) 0.0283(18) 0.0186(19)
C37 0.230(7) 0.125(4) 0.077(3) 0.079(3) 0.099(4) 0.141(5)
Cl1 0.1127(17) 0.268(4) 0.215(3) -0.014(3) 0.0766(19) 0.053(2)
Cl2 0.248(4) 0.327(5) 0.352(5) 0.188(4) 0.231(4) 0.151(4)
C75 0.066(3) 0.165(6) 0.138(5) -0.008(4) 0.021(3) 0.066(4)
Cl3 0.233(3) 0.162(2) 0.1026(14) 0.0112(13) 0.0912(18) 0.0037(19)
Cl4 0.103(3) 0.134(3) 0.205(4) 0.036(3) 0.088(3) 0.027(2)
C19 0.134(5) 0.225(8) 0.176(6) 0.073(5) 0.071(5) 0.140(5)
Cl5 0.096(3) 0.0563(18) 0.078(2) 0.0101(14) 0.049(2) 0.0166(16)

loop_
_atom_type_symbol
_atom_type_description
_atom_type_scat_dispersion_real
_atom_type_scat_dispersion_imag
_atom_type_scat_source
C C 0.0033 0.0016 'International Tables Vol C Tables 4.2.6.8 and 6.1.1.4'
H H 0.0000 0.0000 'International Tables Vol C Tables 4.2.6.8 and 6.1.1.4'
B B 0.0013 0.0007 'International Tables Vol C Tables 4.2.6.8 and 6.1.1.4'
Cl Cl 0.1484 0.1585 'International Tables Vol C Tables 4.2.6.8 and 6.1.1.4'
N N 0.0061 0.0033 'International Tables Vol C Tables 4.2.6.8 and 6.1.1.4'
O O 0.0106 0.0060 'International Tables Vol C Tables 4.2.6.8 and 6.1.1.4'
S S 0.1246 0.1234 'International Tables Vol C Tables 4.2.6.8 and 6.1.1.4'

loop_
_geom_angle_atom_site_label_1
_geom_angle_atom_site_label_2
_geom_angle_atom_site_label_3
_geom_angle
_geom_angle_site_symmetry_1
_geom_angle_site_symmetry_3
_geom_angle_publ_flag
C76 S2 C14 91.72(12) . . ?
C11 S1 C43 91.66(12) . . ?
C52 O1 C42 117.3(2) . . ?
C1 N3 C6 122.92(19) . . ?
C1 N3 C18 119.35(19) . . ?
C6 N3 C18 117.66(19) . . ?
C10 N2 C16 122.60(19) . . ?
C10 N2 C46 120.75(19) . . ?
C16 N2 C46 116.54(19) . . ?
C22 N1 C28 118.71(19) . . ?
C22 N1 C40 123.4(2) . . ?
C40 N1 C28 116.8(2) . . ?
N3 C1 C26 125.9(2) . . ?
C43 C1 N3 120.7(2) . . ?
C43 C1 C26 113.3(2) . . ?
C6 C4 C16 117.8(2) . . ?
C6 C4 B1 121.2(2) . . ?
C16 C4 B1 121.0(2) . . ?
N3 C6 C4 119.0(2) . . ?
C12 C6 N3 119.7(2) . . ?
C12 C6 C4 121.3(2) . . ?
C28 C8 H8 119.1 . . ?
C28 C8 C38 121.9(2) . . ?
C38 C8 H8 119.1 . . ?
N2 C10 C24 126.9(2) . . ?
C14 C10 N2 120.5(2) . . ?
C14 C10 C24 112.6(2) . . ?
C6 C12 H12 120.4 . . ?
C6 C12 C22 119.1(2) . . ?
C22 C12 H12 120.4 . . ?
C10 C14 S2 112.36(18) . . ?
C10 C14 B1 121.5(2) . . ?
B1 C14 S2 126.13(18) . . ?
N2 C16 C4 119.6(2) . . ?
C32 C16 N2 119.4(2) . . ?
C32 C16 C4 121.0(2) . . ?
C20 C18 N3 119.4(2) . . ?
C54 C18 N3 120.7(2) . . ?
C54 C18 C20 119.9(2) . . ?
C18 C20 H20 120.2 . . ?
C36 C20 C18 119.5(2) . . ?
C36 C20 H20 120.2 . . ?
C12 C22 N1 120.1(2) . . ?
C32 C22 N1 118.6(2) . . ?
C32 C22 C12 121.3(2) . . ?
C30 C24 C10 132.5(2) . . ?
C76 C24 C10 110.0(2) . . ?
C76 C24 C30 117.5(2) . . ?
C41 C26 C1 133.0(2) . . ?
C41 C26 C11 117.2(2) . . ?
C11 C26 C1 109.7(2) . . ?
C8 C28 N1 120.7(2) . . ?
C8 C28 C56 119.6(2) . . ?
C56 C28 N1 119.7(2) . . ?
C24 C30 H30 119.4 . . ?
C45 C30 C24 121.3(2) . . ?
C45 C30 H30 119.4 . . ?
C16 C32 H32 120.3 . . ?
C22 C32 C16 119.4(2) . . ?
C22 C32 H32 120.3 . . ?
C39 C34 C13 122.6(2) . . ?
C41 C34 C39 118.8(2) . . ?
C41 C34 C13 118.6(2) . . ?
C20 C36 H36 119.1 . . ?
C20 C36 C44 121.7(2) . . ?
C44 C36 H36 119.1 . . ?
C8 C38 C72 123.3(2) . . ?
C52 C38 C8 116.7(2) . . ?
C52 C38 C72 119.9(2) . . ?
C50 C40 N1 118.5(2) . . ?
C50 C40 C74 118.0(2) . . ?
C74 C40 N1 123.4(2) . . ?
O1 C42 C51 114.9(2) . . ?
C62 C42 O1 122.1(2) . . ?
C62 C42 C51 122.9(2) . . ?
C36 C44 C53 119.7(2) . . ?
C58 C44 C36 117.5(2) . . ?
C58 C44 C53 122.8(2) . . ?
C66 C46 N2 120.4(2) . . ?
C70 C46 N2 119.9(2) . . ?
C70 C46 C66 119.6(2) . . ?
C60 C48 C21 116.8(2) . . ?
C60 C48 C23 123.2(2) . . ?
C21 C48 C23 119.9(2) . . ?
C40 C50 H50 119.3 . . ?
C40 C50 C64 121.4(2) . . ?
C64 C50 H50 119.3 . . ?
O1 C52 C38 122.4(2) . . ?
O1 C52 C68 115.4(2) . . ?
C68 C52 C38 122.2(2) . . ?
C18 C54 H54 119.9 . . ?
C18 C54 C58 120.1(2) . . ?
C58 C54 H54 119.9 . . ?
C28 C56 H56 120.1 . . ?
C68 C56 C28 119.8(2) . . ?
C68 C56 H56 120.1 . . ?
C44 C58 H58 119.4 . . ?
C54 C58 C44 121.2(2) . . ?
C54 C58 H58 119.4 . . ?
C48 C60 H60 119.1 . . ?
C66 C60 C48 121.9(2) . . ?
C66 C60 H60 119.1 . . ?
C42 C62 C72 120.3(2) . . ?
C42 C62 C57 116.6(3) . . ?
C57 C62 C72 122.8(3) . . ?
C50 C64 H64 119.3 . . ?
C50 C64 C77 121.3(2) . . ?
C77 C64 H64 119.3 . . ?
C46 C66 C60 119.9(2) . . ?
C46 C66 H66 120.0 . . ?
C60 C66 H66 120.0 . . ?
C52 C68 H68 120.1 . . ?
C56 C68 C52 119.8(2) . . ?
C56 C68 H68 120.1 . . ?
C46 C70 H70 120.1 . . ?
C46 C70 C21 119.8(2) . . ?
C21 C70 H70 120.1 . . ?
C38 C72 C62 109.2(2) . . ?
C38 C72 C25 108.5(2) . . ?
C38 C72 C65 111.1(2) . . ?
C62 C72 C25 107.6(2) . . ?
C62 C72 C65 111.0(2) . . ?
C65 C72 C25 109.3(3) . . ?
C40 C74 H74 120.1 . . ?
C47 C74 C40 119.8(2) . . ?
C47 C74 H74 120.1 . . ?
C24 C76 S2 113.26(18) . . ?
C49 C76 S2 125.0(2) . . ?
C49 C76 C24 121.8(2) . . ?
C64 C77 C29 122.7(2) . . ?
C47 C77 C64 116.6(2) . . ?
C47 C77 C29 120.7(2) . . ?
C34 C39 H39 119.4 . . ?
C27 C39 C34 121.3(2) . . ?
C27 C39 H39 119.4 . . ?
C45 C5 H5 119.2 . . ?
C49 C5 H5 119.2 . . ?
C49 C5 C45 121.7(2) . . ?
C26 C41 H41 119.1 . . ?
C34 C41 C26 121.8(2) . . ?
C34 C41 H41 119.1 . . ?
C48 C21 H21 119.0 . . ?
C70 C21 C48 121.9(2) . . ?
C70 C21 H21 119.0 . . ?
C1 C43 S1 112.04(18) . . ?
C1 C43 B1 121.1(2) . . ?
B1 C43 S1 126.75(19) . . ?
C26 C11 S1 113.24(18) . . ?
C27 C11 S1 125.1(2) . . ?
C27 C11 C26 121.6(2) . . ?
C30 C45 C5 118.9(2) . . ?
C30 C45 C3 122.2(2) . . ?
C5 C45 C3 118.9(2) . . ?
C48 C23 C2 109.0(2) . . ?
C17 C23 C48 111.6(2) . . ?
C17 C23 C2 108.5(3) . . ?
C17 C23 C35 109.3(3) . . ?
C35 C23 C48 110.1(2) . . ?
C35 C23 C2 108.2(3) . . ?
C74 C47 H47 118.6 . . ?
C77 C47 C74 122.7(2) . . ?
C77 C47 H47 118.6 . . ?
C45 C3 C63 109.3(2) . . ?
C69 C3 C45 109.6(2) . . ?
C69 C3 C63 108.3(3) . . ?
C69 C3 C71 109.0(3) . . ?
C71 C3 C45 111.5(2) . . ?
C71 C3 C63 109.1(3) . . ?
C76 C49 H49 120.6 . . ?
C5 C49 C76 118.9(2) . . ?
C5 C49 H49 120.6 . . ?
C72 C25 H25A 109.5 . . ?
C72 C25 H25B 109.5 . . ?
C72 C25 H25C 109.5 . . ?
H25A C25 H25B 109.5 . . ?
H25A C25 H25C 109.5 . . ?
H25B C25 H25C 109.5 . . ?
C42 C51 H51 120.5 . . ?
C7 C51 C42 118.9(3) . . ?
C7 C51 H51 120.5 . . ?
C55 C13 C34 109.6(2) . . ?
C55 C13 C59 109.7(3) . . ?
C55 C13 C31 106.8(2) . . ?
C59 C13 C34 109.4(2) . . ?
C31 C13 C34 111.8(3) . . ?
C31 C13 C59 109.5(2) . . ?
C44 C53 C61 108.0(2) . . ?
C44 C53 C67 112.1(2) . . ?
C33 C53 C44 110.2(2) . . ?
C33 C53 C61 109.2(3) . . ?
C33 C53 C67 108.8(3) . . ?
C67 C53 C61 108.4(3) . . ?
C39 C27 C11 119.2(3) . . ?
C39 C27 H27 120.4 . . ?
C11 C27 H27 120.4 . . ?
C13 C55 H55A 109.5 . . ?
C13 C55 H55B 109.5 . . ?
C13 C55 H55C 109.5 . . ?
H55A C55 H55B 109.5 . . ?
H55A C55 H55C 109.5 . . ?
H55B C55 H55C 109.5 . . ?
C51 C7 H7 120.1 . . ?
C51 C7 C15 119.7(3) . . ?
C15 C7 H7 120.1 . . ?
C62 C57 H57 119.1 . . ?
C15 C57 C62 121.7(3) . . ?
C15 C57 H57 119.1 . . ?
C77 C29 C9 111.0(3) . . ?
C73 C29 C77 109.2(3) . . ?
C73 C29 C9 107.2(3) . . ?
C37 C29 C77 112.2(3) . . ?
C37 C29 C9 107.8(4) . . ?
C37 C29 C73 109.5(4) . . ?
C13 C59 H59A 109.5 . . ?
C13 C59 H59B 109.5 . . ?
C13 C59 H59C 109.5 . . ?
H59A C59 H59B 109.5 . . ?
H59A C59 H59C 109.5 . . ?
H59B C59 H59C 109.5 . . ?
C7 C15 H15 120.0 . . ?
C57 C15 C7 120.1(3) . . ?
C57 C15 H15 120.0 . . ?
C53 C61 H61A 109.5 . . ?
C53 C61 H61B 109.5 . . ?
C53 C61 H61C 109.5 . . ?
H61A C61 H61B 109.5 . . ?
H61A C61 H61C 109.5 . . ?
H61B C61 H61C 109.5 . . ?
C13 C31 H31A 109.5 . . ?
C13 C31 H31B 109.5 . . ?
C13 C31 H31C 109.5 . . ?
H31A C31 H31B 109.5 . . ?
H31A C31 H31C 109.5 . . ?
H31B C31 H31C 109.5 . . ?
C3 C63 H63A 109.5 . . ?
C3 C63 H63B 109.5 . . ?
C3 C63 H63C 109.5 . . ?
H63A C63 H63B 109.5 . . ?
H63A C63 H63C 109.5 . . ?
H63B C63 H63C 109.5 . . ?
C23 C2 H2A 109.5 . . ?
C23 C2 H2B 109.5 . . ?
C23 C2 H2C 109.5 . . ?
H2A C2 H2B 109.5 . . ?
H2A C2 H2C 109.5 . . ?
H2B C2 H2C 109.5 . . ?
C4 B1 C14 114.7(2) . . ?
C4 B1 C43 114.6(2) . . ?
C14 B1 C43 130.7(2) . . ?
C72 C65 H65A 109.5 . . ?
C72 C65 H65B 109.5 . . ?
C72 C65 H65C 109.5 . . ?
H65A C65 H65B 109.5 . . ?
H65A C65 H65C 109.5 . . ?
H65B C65 H65C 109.5 . . ?
C53 C33 H33A 109.5 . . ?
C53 C33 H33B 109.5 . . ?
C53 C33 H33C 109.5 . . ?
H33A C33 H33B 109.5 . . ?
H33A C33 H33C 109.5 . . ?
H33B C33 H33C 109.5 . . ?
C53 C67 H67A 109.5 . . ?
C53 C67 H67B 109.5 . . ?
C53 C67 H67C 109.5 . . ?
H67A C67 H67B 109.5 . . ?
H67A C67 H67C 109.5 . . ?
H67B C67 H67C 109.5 . . ?
C23 C17 H17A 109.5 . . ?
C23 C17 H17B 109.5 . . ?
C23 C17 H17C 109.5 . . ?
H17A C17 H17B 109.5 . . ?
H17A C17 H17C 109.5 . . ?
H17B C17 H17C 109.5 . . ?
C3 C69 H69A 109.5 . . ?
C3 C69 H69B 109.5 . . ?
C3 C69 H69C 109.5 . . ?
H69A C69 H69B 109.5 . . ?
H69A C69 H69C 109.5 . . ?
H69B C69 H69C 109.5 . . ?
C23 C35 H35A 109.5 . . ?
C23 C35 H35B 109.5 . . ?
C23 C35 H35C 109.5 . . ?
H35A C35 H35B 109.5 . . ?
H35A C35 H35C 109.5 . . ?
H35B C35 H35C 109.5 . . ?
C3 C71 H71A 109.5 . . ?
C3 C71 H71B 109.5 . . ?
C3 C71 H71C 109.5 . . ?
H71A C71 H71B 109.5 . . ?
H71A C71 H71C 109.5 . . ?
H71B C71 H71C 109.5 . . ?
C29 C9 H9A 109.5 . . ?
C29 C9 H9B 109.5 . . ?
C29 C9 H9C 109.5 . . ?
H9A C9 H9B 109.5 . . ?
H9A C9 H9C 109.5 . . ?
H9B C9 H9C 109.5 . . ?
C29 C73 H73A 109.5 . . ?
C29 C73 H73B 109.5 . . ?
C29 C73 H73C 109.5 . . ?
H73A C73 H73B 109.5 . . ?
H73A C73 H73C 109.5 . . ?
H73B C73 H73C 109.5 . . ?
C29 C37 H37A 109.5 . . ?
C29 C37 H37B 109.5 . . ?
C29 C37 H37C 109.5 . . ?
H37A C37 H37B 109.5 . . ?
H37A C37 H37C 109.5 . . ?
H37B C37 H37C 109.5 . . ?
Cl1 C75 H75A 110.2 . . ?
Cl1 C75 H75B 110.2 . . ?
Cl2 C75 Cl1 107.5(4) . . ?
Cl2 C75 H75A 110.2 . . ?
Cl2 C75 H75B 110.2 . . ?
H75A C75 H75B 108.5 . . ?
Cl3 C19 Cl4 123.9(5) . . ?
Cl3 C19 Cl5 89.8(3) . . ?

loop_
_geom_bond_atom_site_label_1
_geom_bond_atom_site_label_2
_geom_bond_distance
_geom_bond_site_symmetry_2
_geom_bond_publ_flag
S2 C14 1.732(3) . ?
S2 C76 1.723(3) . ?
S1 C43 1.743(3) . ?
S1 C11 1.731(3) . ?
O1 C42 1.386(3) . ?
O1 C52 1.383(3) . ?
N3 C1 1.396(3) . ?
N3 C6 1.412(3) . ?
N3 C18 1.439(3) . ?
N2 C10 1.400(3) . ?
N2 C16 1.410(3) . ?
N2 C46 1.446(3) . ?
N1 C22 1.414(3) . ?
N1 C28 1.435(3) . ?
N1 C40 1.427(3) . ?
C1 C26 1.467(3) . ?
C1 C43 1.382(3) . ?
C4 C6 1.418(3) . ?
C4 C16 1.421(3) . ?
C4 B1 1.501(4) . ?
C6 C12 1.396(3) . ?
C8 H8 0.9500 . ?
C8 C28 1.390(3) . ?
C8 C38 1.400(3) . ?
C10 C14 1.392(3) . ?
C10 C24 1.460(3) . ?
C12 H12 0.9500 . ?
C12 C22 1.398(3) . ?
C14 B1 1.507(4) . ?
C16 C32 1.397(3) . ?
C18 C20 1.394(3) . ?
C18 C54 1.383(3) . ?
C20 H20 0.9500 . ?
C20 C36 1.387(3) . ?
C22 C32 1.397(3) . ?
C24 C30 1.419(3) . ?
C24 C76 1.413(3) . ?
C26 C41 1.406(3) . ?
C26 C11 1.413(4) . ?
C28 C56 1.394(4) . ?
C30 H30 0.9500 . ?
C30 C45 1.389(3) . ?
C32 H32 0.9500 . ?
C34 C39 1.398(4) . ?
C34 C41 1.396(3) . ?
C34 C13 1.541(4) . ?
C36 H36 0.9500 . ?
C36 C44 1.401(4) . ?
C38 C52 1.395(4) . ?
C38 C72 1.526(3) . ?
C40 C50 1.385(3) . ?
C40 C74 1.395(3) . ?
C42 C62 1.386(4) . ?
C42 C51 1.393(4) . ?
C44 C58 1.398(4) . ?
C44 C53 1.530(3) . ?
C46 C66 1.387(3) . ?
C46 C70 1.386(3) . ?
C48 C60 1.397(4) . ?
C48 C21 1.399(4) . ?
C48 C23 1.534(4) . ?
C50 H50 0.9500 . ?
C50 C64 1.389(4) . ?
C52 C68 1.387(4) . ?
C54 H54 0.9500 . ?
C54 C58 1.393(3) . ?
C56 H56 0.9500 . ?
C56 C68 1.381(4) . ?
C58 H58 0.9500 . ?
C60 H60 0.9500 . ?
C60 C66 1.389(4) . ?
C62 C72 1.527(4) . ?
C62 C57 1.396(4) . ?
C64 H64 0.9500 . ?
C64 C77 1.392(4) . ?
C66 H66 0.9500 . ?
C68 H68 0.9500 . ?
C70 H70 0.9500 . ?
C70 C21 1.390(4) . ?
C72 C25 1.547(4) . ?
C72 C65 1.537(4) . ?
C74 H74 0.9500 . ?
C74 C47 1.392(4) . ?
C76 C49 1.401(3) . ?
C77 C47 1.388(4) . ?
C77 C29 1.533(4) . ?
C39 H39 0.9500 . ?
C39 C27 1.383(4) . ?
C5 H5 0.9500 . ?
C5 C45 1.414(4) . ?
C5 C49 1.374(4) . ?
C41 H41 0.9500 . ?
C21 H21 0.9500 . ?
C43 B1 1.510(4) . ?
C11 C27 1.395(4) . ?
C45 C3 1.532(4) . ?
C23 C2 1.538(4) . ?
C23 C17 1.530(4) . ?
C23 C35 1.532(4) . ?
C47 H47 0.9500 . ?
C3 C63 1.537(4) . ?
C3 C69 1.519(4) . ?
C3 C71 1.528(4) . ?
C49 H49 0.9500 . ?
C25 H25A 0.9800 . ?
C25 H25B 0.9800 . ?
C25 H25C 0.9800 . ?
C51 H51 0.9500 . ?
C51 C7 1.384(4) . ?
C13 C55 1.529(4) . ?
C13 C59 1.539(4) . ?
C13 C31 1.534(4) . ?
C53 C61 1.540(5) . ?
C53 C33 1.530(4) . ?
C53 C67 1.535(4) . ?
C27 H27 0.9500 . ?
C55 H55A 0.9800 . ?
C55 H55B 0.9800 . ?
C55 H55C 0.9800 . ?
C7 H7 0.9500 . ?
C7 C15 1.388(5) . ?
C57 H57 0.9500 . ?
C57 C15 1.386(4) . ?
C29 C9 1.537(5) . ?
C29 C73 1.529(5) . ?
C29 C37 1.518(5) . ?
C59 H59A 0.9800 . ?
C59 H59B 0.9800 . ?
C59 H59C 0.9800 . ?
C15 H15 0.9500 . ?
C61 H61A 0.9800 . ?
C61 H61B 0.9800 . ?
C61 H61C 0.9800 . ?
C31 H31A 0.9800 . ?
C31 H31B 0.9800 . ?
C31 H31C 0.9800 . ?
C63 H63A 0.9800 . ?
C63 H63B 0.9800 . ?
C63 H63C 0.9800 . ?
C2 H2A 0.9800 . ?
C2 H2B 0.9800 . ?
C2 H2C 0.9800 . ?
C65 H65A 0.9800 . ?
C65 H65B 0.9800 . ?
C65 H65C 0.9800 . ?
C33 H33A 0.9800 . ?
C33 H33B 0.9800 . ?
C33 H33C 0.9800 . ?
C67 H67A 0.9800 . ?
C67 H67B 0.9800 . ?
C67 H67C 0.9800 . ?
C17 H17A 0.9800 . ?
C17 H17B 0.9800 . ?
C17 H17C 0.9800 . ?
C69 H69A 0.9800 . ?
C69 H69B 0.9800 . ?
C69 H69C 0.9800 . ?
C35 H35A 0.9800 . ?
C35 H35B 0.9800 . ?
C35 H35C 0.9800 . ?
C71 H71A 0.9800 . ?
C71 H71B 0.9800 . ?
C71 H71C 0.9800 . ?
C9 H9A 0.9800 . ?
C9 H9B 0.9800 . ?
C9 H9C 0.9800 . ?
C73 H73A 0.9800 . ?
C73 H73B 0.9800 . ?
C73 H73C 0.9800 . ?
C37 H37A 0.9800 . ?
C37 H37B 0.9800 . ?
C37 H37C 0.9800 . ?
Cl1 C75 1.918(6) . ?
Cl2 C75 1.740(6) . ?
C75 H75A 0.9900 . ?
C75 H75B 0.9900 . ?
Cl3 C19 1.636(6) . ?
Cl4 C19 1.637(7) . ?
C19 Cl5 2.216(8) . ?

loop_
_geom_torsion_atom_site_label_1
_geom_torsion_atom_site_label_2
_geom_torsion_atom_site_label_3
_geom_torsion_atom_site_label_4
_geom_torsion
_geom_torsion_site_symmetry_1
_geom_torsion_site_symmetry_2
_geom_torsion_site_symmetry_3
_geom_torsion_site_symmetry_4
_geom_torsion_publ_flag
S2 C14 B1 C4 -175.81(18) . . . . ?
S2 C14 B1 C43 3.3(4) . . . . ?
S2 C76 C49 C5 -177.8(2) . . . . ?
S1 C43 B1 C4 -176.67(18) . . . . ?
S1 C43 B1 C14 4.2(4) . . . . ?
S1 C11 C27 C39 -175.9(2) . . . . ?
O1 C42 C62 C72 -5.1(4) . . . . ?
O1 C42 C62 C57 180.0(3) . . . . ?
O1 C42 C51 C7 179.5(3) . . . . ?
O1 C52 C68 C56 -179.2(3) . . . . ?
N3 C1 C26 C41 5.1(4) . . . . ?
N3 C1 C26 C11 -177.3(2) . . . . ?
N3 C1 C43 S1 177.54(18) . . . . ?
N3 C1 C43 B1 -5.4(4) . . . . ?
N3 C6 C12 C22 -175.9(2) . . . . ?
N3 C18 C20 C36 176.1(2) . . . . ?
N3 C18 C54 C58 -176.0(2) . . . . ?
N2 C10 C14 S2 178.42(18) . . . . ?
N2 C10 C14 B1 -1.5(4) . . . . ?
N2 C10 C24 C30 2.8(4) . . . . ?
N2 C10 C24 C76 -178.2(2) . . . . ?
N2 C16 C32 C22 -178.1(2) . . . . ?
N2 C46 C66 C60 -177.8(2) . . . . ?
N2 C46 C70 C21 178.3(2) . . . . ?
N1 C22 C32 C16 178.6(2) . . . . ?
N1 C28 C56 C68 178.3(2) . . . . ?
N1 C40 C50 C64 176.3(3) . . . . ?
N1 C40 C74 C47 -176.9(3) . . . . ?
C1 N3 C6 C4 3.8(3) . . . . ?
C1 N3 C6 C12 -176.2(2) . . . . ?
C1 N3 C18 C20 -90.9(3) . . . . ?
C1 N3 C18 C54 87.1(3) . . . . ?
C1 C26 C41 C34 177.4(2) . . . . ?
C1 C26 C11 S1 -1.8(3) . . . . ?
C1 C26 C11 C27 179.1(2) . . . . ?
C1 C43 B1 C4 6.8(3) . . . . ?
C1 C43 B1 C14 -172.3(3) . . . . ?
C4 C6 C12 C22 4.1(4) . . . . ?
C4 C16 C32 C22 2.7(4) . . . . ?
C6 N3 C1 C26 179.9(2) . . . . ?
C6 N3 C1 C43 -0.1(4) . . . . ?
C6 N3 C18 C20 86.1(3) . . . . ?
C6 N3 C18 C54 -95.8(3) . . . . ?
C6 C4 C16 N2 -179.9(2) . . . . ?
C6 C4 C16 C32 -0.7(3) . . . . ?
C6 C4 B1 C14 176.2(2) . . . . ?
C6 C4 B1 C43 -3.0(3) . . . . ?
C6 C12 C22 N1 178.0(2) . . . . ?
C6 C12 C22 C32 -2.0(4) . . . . ?
C8 C28 C56 C68 -0.7(4) . . . . ?
C8 C38 C52 O1 178.4(2) . . . . ?
C8 C38 C52 C68 -0.8(4) . . . . ?
C8 C38 C72 C62 159.6(2) . . . . ?
C8 C38 C72 C25 -83.3(3) . . . . ?
C8 C38 C72 C65 36.8(4) . . . . ?
C10 N2 C16 C4 3.6(3) . . . . ?
C10 N2 C16 C32 -175.6(2) . . . . ?
C10 N2 C46 C66 -95.5(3) . . . . ?
C10 N2 C46 C70 87.4(3) . . . . ?
C10 C14 B1 C4 4.1(3) . . . . ?
C10 C14 B1 C43 -176.8(2) . . . . ?
C10 C24 C30 C45 179.3(3) . . . . ?
C10 C24 C76 S2 -1.6(3) . . . . ?
C10 C24 C76 C49 179.0(2) . . . . ?
C12 C22 C32 C16 -1.3(4) . . . . ?
C14 S2 C76 C24 0.4(2) . . . . ?
C14 S2 C76 C49 179.9(3) . . . . ?
C14 C10 C24 C30 -176.8(3) . . . . ?
C14 C10 C24 C76 2.2(3) . . . . ?
C16 N2 C10 C14 -2.6(4) . . . . ?
C16 N2 C10 C24 177.8(2) . . . . ?
C16 N2 C46 C66 88.1(3) . . . . ?
C16 N2 C46 C70 -89.0(3) . . . . ?
C16 C4 C6 N3 177.3(2) . . . . ?
C16 C4 C6 C12 -2.7(3) . . . . ?
C16 C4 B1 C14 -3.0(3) . . . . ?
C16 C4 B1 C43 177.7(2) . . . . ?
C18 N3 C1 C26 -3.2(4) . . . . ?
C18 N3 C1 C43 176.8(2) . . . . ?
C18 N3 C6 C4 -173.1(2) . . . . ?
C18 N3 C6 C12 6.9(3) . . . . ?
C18 C20 C36 C44 0.8(4) . . . . ?
C18 C54 C58 C44 -1.0(4) . . . . ?
C20 C18 C54 C58 2.0(4) . . . . ?
C20 C36 C44 C58 0.2(4) . . . . ?
C20 C36 C44 C53 179.2(3) . . . . ?
C22 N1 C28 C8 -66.0(3) . . . . ?
C22 N1 C28 C56 115.0(3) . . . . ?
C22 N1 C40 C50 156.8(3) . . . . ?
C22 N1 C40 C74 -25.1(4) . . . . ?
C24 C10 C14 S2 -1.9(3) . . . . ?
C24 C10 C14 B1 178.2(2) . . . . ?
C24 C30 C45 C5 1.3(4) . . . . ?
C24 C30 C45 C3 -178.5(2) . . . . ?
C24 C76 C49 C5 1.6(4) . . . . ?
C26 C1 C43 S1 -2.4(3) . . . . ?
C26 C1 C43 B1 174.6(2) . . . . ?
C26 C11 C27 C39 3.0(4) . . . . ?
C28 N1 C22 C12 159.4(2) . . . . ?
C28 N1 C22 C32 -20.6(3) . . . . ?
C28 N1 C40 C50 -35.4(3) . . . . ?
C28 N1 C40 C74 142.7(3) . . . . ?
C28 C8 C38 C52 0.8(4) . . . . ?
C28 C8 C38 C72 176.8(2) . . . . ?
C28 C56 C68 C52 0.7(4) . . . . ?
C30 C24 C76 S2 177.65(19) . . . . ?
C30 C24 C76 C49 -1.8(4) . . . . ?
C30 C45 C3 C63 -116.7(3) . . . . ?
C30 C45 C3 C69 124.7(3) . . . . ?
C30 C45 C3 C71 3.9(4) . . . . ?
C34 C39 C27 C11 -0.3(4) . . . . ?
C36 C44 C58 C54 -0.2(4) . . . . ?
C36 C44 C53 C61 -57.2(3) . . . . ?
C36 C44 C53 C33 62.1(4) . . . . ?
C36 C44 C53 C67 -176.6(3) . . . . ?
C38 C8 C28 N1 -179.1(2) . . . . ?
C38 C8 C28 C56 -0.1(4) . . . . ?
C38 C52 C68 C56 0.1(4) . . . . ?
C40 N1 C22 C12 -33.0(4) . . . . ?
C40 N1 C22 C32 147.0(2) . . . . ?
C40 N1 C28 C8 125.6(3) . . . . ?
C40 N1 C28 C56 -53.4(3) . . . . ?
C40 C50 C64 C77 0.5(5) . . . . ?
C40 C74 C47 C77 1.0(5) . . . . ?
C42 O1 C52 C38 21.5(4) . . . . ?
C42 O1 C52 C68 -159.3(3) . . . . ?
C42 C62 C72 C38 26.0(3) . . . . ?
C42 C62 C72 C25 -91.6(3) . . . . ?
C42 C62 C72 C65 148.8(3) . . . . ?
C42 C62 C57 C15 0.3(4) . . . . ?
C42 C51 C7 C15 0.8(5) . . . . ?
C46 N2 C10 C14 -178.7(2) . . . . ?
C46 N2 C10 C24 1.7(4) . . . . ?
C46 N2 C16 C4 179.9(2) . . . . ?
C46 N2 C16 C32 0.7(3) . . . . ?
C46 C70 C21 C48 -1.0(4) . . . . ?
C48 C60 C66 C46 0.1(4) . . . . ?
C50 C40 C74 C47 1.1(4) . . . . ?
C50 C64 C77 C47 1.5(4) . . . . ?
C50 C64 C77 C29 -175.8(3) . . . . ?
C52 O1 C42 C62 -20.0(4) . . . . ?
C52 O1 C42 C51 160.1(2) . . . . ?
C52 C38 C72 C62 -24.5(3) . . . . ?
C52 C38 C72 C25 92.5(3) . . . . ?
C52 C38 C72 C65 -147.3(3) . . . . ?
C54 C18 C20 C36 -1.9(4) . . . . ?
C58 C44 C53 C61 121.7(3) . . . . ?
C58 C44 C53 C33 -119.0(3) . . . . ?
C58 C44 C53 C67 2.3(4) . . . . ?
C60 C48 C21 C70 0.3(4) . . . . ?
C60 C48 C23 C2 -111.4(3) . . . . ?
C60 C48 C23 C17 8.4(4) . . . . ?
C60 C48 C23 C35 130.0(3) . . . . ?
C62 C42 C51 C7 -0.4(4) . . . . ?
C62 C57 C15 C7 0.1(5) . . . . ?
C64 C77 C47 C74 -2.3(5) . . . . ?
C64 C77 C29 C9 -127.6(3) . . . . ?
C64 C77 C29 C73 114.5(3) . . . . ?
C64 C77 C29 C37 -7.0(5) . . . . ?
C66 C46 C70 C21 1.2(4) . . . . ?
C70 C46 C66 C60 -0.7(4) . . . . ?
C72 C38 C52 O1 2.3(4) . . . . ?
C72 C38 C52 C68 -176.9(3) . . . . ?
C72 C62 C57 C15 -174.5(3) . . . . ?
C74 C40 C50 C64 -1.9(4) . . . . ?
C76 S2 C14 C10 0.9(2) . . . . ?
C76 S2 C14 B1 -179.2(2) . . . . ?
C76 C24 C30 C45 0.4(4) . . . . ?
C39 C34 C41 C26 2.7(4) . . . . ?
C39 C34 C13 C55 -123.5(3) . . . . ?
C39 C34 C13 C59 116.1(3) . . . . ?
C39 C34 C13 C31 -5.3(4) . . . . ?
C5 C45 C3 C63 63.5(3) . . . . ?
C5 C45 C3 C69 -55.1(4) . . . . ?
C5 C45 C3 C71 -175.9(3) . . . . ?
C41 C26 C11 S1 176.26(18) . . . . ?
C41 C26 C11 C27 -2.8(4) . . . . ?
C41 C34 C39 C27 -2.5(4) . . . . ?
C41 C34 C13 C55 55.8(3) . . . . ?
C41 C34 C13 C59 -64.6(3) . . . . ?
C41 C34 C13 C31 174.0(3) . . . . ?
C21 C48 C60 C66 0.2(4) . . . . ?
C21 C48 C23 C2 66.5(3) . . . . ?
C21 C48 C23 C17 -173.7(3) . . . . ?
C21 C48 C23 C35 -52.1(4) . . . . ?
C43 S1 C11 C26 0.4(2) . . . . ?
C43 S1 C11 C27 179.4(3) . . . . ?
C43 C1 C26 C41 -174.9(3) . . . . ?
C43 C1 C26 C11 2.7(3) . . . . ?
C11 S1 C43 C1 1.2(2) . . . . ?
C11 S1 C43 B1 -175.7(2) . . . . ?
C11 C26 C41 C34 -0.1(4) . . . . ?
C45 C5 C49 C76 0.2(4) . . . . ?
C23 C48 C60 C66 178.1(2) . . . . ?
C23 C48 C21 C70 -177.7(2) . . . . ?
C47 C77 C29 C9 55.2(4) . . . . ?
C47 C77 C29 C73 -62.7(4) . . . . ?
C47 C77 C29 C37 175.8(4) . . . . ?
C49 C5 C45 C30 -1.6(4) . . . . ?
C49 C5 C45 C3 178.2(3) . . . . ?
C51 C42 C62 C72 174.7(3) . . . . ?
C51 C42 C62 C57 -0.2(4) . . . . ?
C51 C7 C15 C57 -0.6(5) . . . . ?
C13 C34 C39 C27 176.9(3) . . . . ?
C13 C34 C41 C26 -176.7(2) . . . . ?
C53 C44 C58 C54 -179.1(3) . . . . ?
C57 C62 C72 C38 -159.4(3) . . . . ?
C57 C62 C72 C25 83.0(3) . . . . ?
C57 C62 C72 C65 -36.6(4) . . . . ?
C29 C77 C47 C74 175.1(3) . . . . ?
B1 C4 C6 N3 -1.9(3) . . . . ?
B1 C4 C6 C12 178.0(2) . . . . ?
B1 C4 C16 N2 -0.6(3) . . . . ?
B1 C4 C16 C32 178.5(2) . . . . ?
